data_1525398
loop_
_publ_author_name
'Troemel, M.'
'Doelling, H.'

_publ_section_title
;
 Die Kristallstruktur von K3 I O5
;
_journal_name_full 'Zeitschrift fuer Anorganische und Allgemeine Chemie'
_journal_page_first 41
_journal_page_last 48
_journal_volume 411
_journal_year 1975
_chemical_formula_sum 'I K3 O5'
_chemical_name_systematic 'K3 I O5'
_space_group_IT_number 130
_symmetry_space_group_name_Hall 'P 4ab 2n -1ab'
_symmetry_space_group_name_H-M 'P 4/n c c :1'
_cell_angle_alpha 90
_cell_angle_beta 90
_cell_angle_gamma 90
_cell_formula_units_Z 4
_cell_length_a 5.924
_cell_length_b 5.924
_cell_length_c 18.13
_cell_volume 636.250
_citation_journal_id_ASTM ZAACAB
_cod_data_source_file Troemel_ZAACAB_1975_558.cif
_cod_data_source_block I1K3O5
_cod_original_cell_volume 636.2501
_cod_original_sg_symbol_Hall '-P 4a 2ac (x-1/4,y+1/4,z)'
_cod_original_formula_sum 'I1 K3 O5'
_cod_database_code 1525398

loop_
_symmetry_equiv_pos_as_xyz
x,y,z
-y+1/2,x+1/2,z
-x,-y,z
y+1/2,-x+1/2,z
x+1/2,-y+1/2,-z+1/2
y,x,-z+1/2
-x+1/2,y+1/2,-z+1/2
-y,-x,-z+1/2
-x+1/2,-y+1/2,-z
y,-x,-z
x+1/2,y+1/2,-z
-y,x,-z
-x,y,z-1/2
-y+1/2,-x+1/2,z-1/2
x,-y,z-1/2
y+1/2,x+1/2,z-1/2

loop_
_atom_site_label
_atom_site_type_symbol
_atom_site_fract_x
_atom_site_fract_y
_atom_site_fract_z
_atom_site_occupancy
_atom_site_U_iso_or_equiv
K3 K+1 0 0 0.25 1 0.0
K2 K+1 0 0 0 1 0.0
I1 I+7 0 0.5 0.125 1 0.0
K1 K+1 0 0.5 0.397 1 0.0
O1 O-2 0 0.5 0.227 1 0.0
O2 O-2 0.128 0.759 0.113 1 0.0
